data_4031267
loop_
_publ_author_name
'Uhl, W.'
'Abel, T.'
'Steinmetz, M.'
'Hepp, A.'
'Grimme, S.'

_publ_section_title
;
 Different reactivity patterns in the reaction of the homologous
 trimethylelement compounds E Me3 (E = Al, Ga, In) with methylhydrazine
;
_journal_name_full 'European Journal of Inorganic Chemistry'
_journal_page_first 543
_journal_page_last 551
_journal_volume 2008
_journal_year 2008
_chemical_formula_sum 'C12 H48 Al4 N12'
_chemical_name_systematic '((C H3)2 Al)3 (N2 H2 (C H3))6 Al'
_space_group_IT_number 15
_symmetry_space_group_name_Hall '-C 2yc'
_symmetry_space_group_name_H-M 'C 1 2/c 1'
_cell_angle_alpha 90
_cell_angle_beta 98.078
_cell_angle_gamma 90
_cell_formula_units_Z 4
_cell_length_a 13.753
_cell_length_b 11.931
_cell_length_c 16.516
_cell_volume 2683.172
_citation_journal_id_ASTM EJICFO
_cod_data_source_file Uhl_EJICFO_2008_1487.cif
_cod_data_source_block C12H48Al4N12
_cod_database_code 4031267

loop_
_symmetry_equiv_pos_as_xyz
x,y,z
-x,y,-z+1/2
-x,-y,-z
x,-y,z-1/2
x+1/2,y+1/2,z
-x+1/2,y+1/2,-z+1/2
-x+1/2,-y+1/2,-z
x+1/2,-y+1/2,z-1/2

loop_
_atom_site_label
_atom_site_type_symbol
_atom_site_fract_x
_atom_site_fract_y
_atom_site_fract_z
_atom_site_occupancy
_atom_site_U_iso_or_equiv
H9 H+1 0.0166 0.8986 -0.0204 1 0.0
H20 H+1 0.0719 0.8755 0.298 1 0.0
Al2 Al+3 0 0.45332 0.25 1 0.0
H2 H+1 0.0643 0.3066 0.168 1 0.0
H14 H-1 0.1759 0.4767 0.4387 1 0.0
H21 H+1 0.1917 0.7684 0.343 1 0.0
C6 C+4 0.19235 0.88189 0.42833 1 0.0
C1 C-4 0.09324 0.3752 0.19024 1 0.0
H3 H+1 0.1521 0.3587 0.2269 1 0.0
H11 H+1 0.0857 0.6322 0.4231 1 0.0
C4 C+4 0.10816 0.47502 0.44677 1 0.0
H24 H-1 0.1483 0.9015 0.4663 1 0.0
H1 H+1 0.109 0.422 0.1466 1 0.0
N3 N-2 0.10471 0.70147 0.17533 1 0.0
H15 H+1 0.093 0.6513 0.1419 1 0.0
N5 N-2 0.06051 0.82009 0.32619 1 0.0
Al3 Al+3 0.05685 0.83976 0.12261 1 0.0
H4 H+1 0.0893 1.0216 0.193 1 0.0
H8 H+1 0.0993 0.8073 -0.0148 1 0.0
H23 H-1 0.2547 0.8606 0.4579 1 0.0
C5 C+4 0.27027 0.70874 0.14498 1 0.0
H17 H-1 0.249 0.6575 0.1012 1 0.0
N4 N-2 0.20811 0.69602 0.20936 1 0.0
N6 N-2 0.15155 0.78843 0.37777 1 0.0
H19 H-1 0.2654 0.7842 0.1246 1 0.0
C3 C-4 0.03824 0.82776 0.00319 1 0.0
H22 H-1 0.2009 0.9451 0.3941 1 0.0
N1 N-2 0.06816 0.56937 0.31774 1 0.0
Al1 Al+3 0 0.69579 0.25 1 0.0
H12 H-1 0.0788 0.4062 0.4255 1 0.0
H13 H-1 0.1038 0.4801 0.5042 1 0.0
N2 N-2 0.05657 0.56934 0.40424 1 0.0
H10 H+1 0.1275 0.5679 0.3131 1 0.0
C2 C-4 0.13255 0.97082 0.17051 1 0.0
H7 H+1 -0.0102 0.7715 -0.0138 1 0.0
H18 H-1 0.3372 0.6929 0.1669 1 0.0
H5 H+1 0.1623 1.0083 0.1287 1 0.0
H6 H+1 0.1828 0.9461 0.213 1 0.0
H16 H+1 0.2209 0.6278 0.2283 1 0.0
